data_7052577
loop_
_publ_author_name
'Zhang, Jinfang'
'Meng, Suci'
'Song, Yinglin'
'Yang, Junyi'
'Wei, Hongyang'
'Huang, Wenjiang'
'Cifuentes, Marie P.'
'Humphrey, Mark G.'
'Zhang, Chi'

_publ_section_title
;
 Syntheses and NLO properties of 1D heterothiometallic anionic W/S/Ag
 clusters possessing solvento-ytterbium cation-directed isomeric
 skeletons
;
_journal_issue 2
_journal_name_full 'New Journal of Chemistry'
_journal_page_first 328
_journal_paper_doi 10.1039/c0nj00674b
_journal_volume 35
_journal_year 2011
_chemical_formula_sum 'C30 H90 Ag6 O15 S39 W6 Yb2'
_chemical_formula_weight 4038.09
_chemical_name_systematic
;
?
;
_space_group_IT_number 4
_symmetry_cell_setting monoclinic
_symmetry_space_group_name_Hall 'P 2yb'
_symmetry_space_group_name_H-M 'P 1 21 1'
_atom_sites_solution_hydrogens geom
_atom_sites_solution_primary direct
_atom_sites_solution_secondary difmap
_audit_creation_method 'SHELXTL (Sheldrick, 2008)'
_cell_angle_alpha 90.00
_cell_angle_beta 102.37(3)
_cell_angle_gamma 90.00
_cell_formula_units_Z 2
_cell_length_a 15.409(3)
_cell_length_b 18.605(4)
_cell_length_c 18.404(4)
_cell_measurement_reflns_used 24400
_cell_measurement_temperature 153(2)
_cell_measurement_theta_max 29.0964
_cell_measurement_theta_min 2.5166
_cell_volume 5154(2)
_computing_cell_refinement 'CrystalClear (Rigaku Inc., 2007)'
_computing_data_collection 'CrystalClear (Rigaku Inc., 2007)'
_computing_data_reduction 'CrystalClear (Rigaku Inc., 2007)'
_computing_molecular_graphics 'SHELXTL (Sheldrick, 2008)'
_computing_publication_material 'SHELXTL (Sheldrick, 2008)'
_computing_structure_refinement 'SHELXTL (Sheldrick, 2008)'
_computing_structure_solution 'SHELXTL (Sheldrick, 2008)'
_diffrn_ambient_temperature 153(2)
_diffrn_measured_fraction_theta_full 0.994
_diffrn_measured_fraction_theta_max 0.994
_diffrn_measurement_device_type ' Saturn724+ (2x2 bin mode)'
_diffrn_measurement_method dtprofit.ref
_diffrn_radiation_monochromator graphite
_diffrn_radiation_source 'fine-focus sealed tube'
_diffrn_radiation_type MoK\a
_diffrn_radiation_wavelength 0.71073
_diffrn_reflns_av_R_equivalents 0.0232
_diffrn_reflns_av_sigmaI/netI 0.0528
_diffrn_reflns_limit_h_max 15
_diffrn_reflns_limit_h_min -18
_diffrn_reflns_limit_k_max 22
_diffrn_reflns_limit_k_min -18
_diffrn_reflns_limit_l_max 22
_diffrn_reflns_limit_l_min -14
_diffrn_reflns_number 24224
_diffrn_reflns_theta_full 25.35
_diffrn_reflns_theta_max 25.35
_diffrn_reflns_theta_min 2.52
_diffrn_standards_decay_% 0
_diffrn_standards_interval_count 0
_diffrn_standards_interval_time 0
_diffrn_standards_number 0
_exptl_absorpt_coefficient_mu 10.400
_exptl_absorpt_correction_T_max 0.353
_exptl_absorpt_correction_T_min 0.095
_exptl_absorpt_correction_type multi-scan
_exptl_absorpt_process_details 'CrystalClear; Rigaku Inc., 2007'
_exptl_crystal_colour orange
_exptl_crystal_density_diffrn 2.602
_exptl_crystal_density_method 'not measured'
_exptl_crystal_description Prism
_exptl_crystal_F_000 3736
_exptl_crystal_size_max 0.25
_exptl_crystal_size_mid 0.2
_exptl_crystal_size_min 0.1
_refine_diff_density_max 1.061
_refine_diff_density_min -0.840
_refine_diff_density_rms 0.149
_refine_ls_abs_structure_details 'Flack H D (1983), Acta Cryst. A39, 876-881'
_refine_ls_abs_structure_Flack 0.267(3)
_refine_ls_extinction_method none
_refine_ls_goodness_of_fit_ref 0.957
_refine_ls_hydrogen_treatment constr
_refine_ls_matrix_type full
_refine_ls_number_parameters 885
_refine_ls_number_reflns 16042
_refine_ls_number_restraints 1
_refine_ls_restrained_S_all 0.957
_refine_ls_R_factor_all 0.0258
_refine_ls_R_factor_gt 0.0249
_refine_ls_shift/su_max 0.003
_refine_ls_shift/su_mean 0.000
_refine_ls_structure_factor_coef Fsqd
_refine_ls_weighting_details 'calc w=1/[\s^2^(Fo^2^)+(0.0101P)^2^+0.0000P] where P=(Fo^2^+2Fc^2^)/3'
_refine_ls_weighting_scheme calc
_refine_ls_wR_factor_gt 0.0452
_refine_ls_wR_factor_ref 0.0456
_reflns_number_gt 15564
_reflns_number_total 16042
_reflns_threshold_expression >2sigma(I)
_cod_data_source_file C0NJ00674B.TXT
_cod_data_source_block 1A
_cod_depositor_comments
;
The following automatic conversions were performed:
'_exptl_absorpt_correction_type' value 'Multi-scan' changed to
'multi-scan' according to
'/home/saulius/struct/CIF-dictionaries/cif_core.dic' dictionary named
'cif_core.dic' version 2.4.1 from 2010-06-29.

Automatic conversion script
Id: cif_fix_enum 1555 2011-01-17 13:19:09Z saulius 
;
_cod_original_cell_volume 5153.7(19)
_cod_original_sg_symbol_H-M P2(1)
_cod_database_code 7052577

loop_
_symmetry_equiv_pos_as_xyz
'x, y, z'
'-x, y+1/2, -z'

loop_
_atom_site_label
_atom_site_type_symbol
_atom_site_fract_x
_atom_site_fract_y
_atom_site_fract_z
_atom_site_U_iso_or_equiv
_atom_site_adp_type
_atom_site_occupancy
_atom_site_symmetry_multiplicity
_atom_site_calc_flag
_atom_site_refinement_flags
_atom_site_disorder_assembly
_atom_site_disorder_group
W1 W -0.62012(2) 0.58332(2) -1.289972(18) 0.01566(8) Uani 1 1 d . . .
W2 W -0.95564(2) 0.584501(19) -1.182544(18) 0.01466(8) Uani 1 1 d . . .
W3 W -0.76071(2) 0.328360(18) -1.037469(18) 0.01437(8) Uani 1 1 d . . .
W4 W -0.60995(2) 0.543109(19) -0.810732(18) 0.01519(8) Uani 1 1 d . . .
W5 W -0.93293(2) 0.562540(19) -0.688508(19) 0.01665(8) Uani 1 1 d . . .
W6 W -0.75495(2) 0.807949(19) -0.516381(19) 0.01567(8) Uani 1 1 d . . .
Ag1 Ag -0.79451(4) 0.58259(4) -1.24630(4) 0.02308(16) Uani 1 1 d . . .
Ag2 Ag -0.85868(5) 0.45813(4) -1.10559(4) 0.02442(16) Uani 1 1 d . . .
Ag3 Ag -0.66782(4) 0.42275(4) -0.91573(4) 0.02205(15) Uani 1 1 d . . .
Ag4 Ag -0.77219(4) 0.55262(4) -0.75068(4) 0.02396(16) Uani 1 1 d . . .
Ag5 Ag -0.83873(5) 0.69011(4) -0.61308(4) 0.02489(16) Uani 1 1 d . . .
Ag6 Ag -0.67524(4) 0.70101(4) -0.40083(4) 0.02404(16) Uani 1 1 d . . .
S1 S -0.54981(16) 0.48825(14) -1.31317(14) 0.0270(6) Uani 1 1 d . . .
S2 S -0.53645(15) 0.67779(13) -1.30183(13) 0.0228(5) Uani 1 1 d . . .
S3 S -0.63388(13) 0.57647(16) -1.17360(11) 0.0280(6) Uani 1 1 d . . .
S4 S -0.75276(14) 0.58584(13) -1.37105(11) 0.0203(5) Uani 1 1 d . . .
S5 S -1.09624(15) 0.60168(14) -1.21980(13) 0.0294(6) Uani 1 1 d . . .
S6 S -0.88545(16) 0.68332(13) -1.20473(12) 0.0236(6) Uani 1 1 d . . .
S7 S -0.91710(14) 0.48876(12) -1.24399(12) 0.0195(5) Uani 1 1 d . . .
S8 S -0.92927(13) 0.56789(13) -1.06054(11) 0.0190(5) Uani 1 1 d . . .
S9 S -0.71095(16) 0.24268(12) -1.09627(13) 0.0229(5) Uani 1 1 d . . .
S10 S -0.90633(15) 0.33207(13) -1.07818(12) 0.0227(5) Uani 1 1 d . . .
S11 S -0.69328(14) 0.43107(12) -1.05903(12) 0.0186(5) Uani 1 1 d . . .
S12 S -0.73290(15) 0.29937(13) -0.91794(12) 0.0225(5) Uani 1 1 d . . .
S13 S -0.54833(15) 0.63754(13) -0.84609(13) 0.0248(6) Uani 1 1 d . . .
S14 S -0.52655(15) 0.44925(13) -0.82433(13) 0.0246(6) Uani 1 1 d . . .
S15 S -0.74838(13) 0.53466(13) -0.88115(11) 0.0182(5) Uani 1 1 d . . .
S16 S -0.60792(14) 0.55563(15) -0.69091(12) 0.0278(6) Uani 1 1 d . . .
S17 S -1.07336(15) 0.54888(16) -0.73228(14) 0.0362(7) Uani 1 1 d . . .
S18 S -0.86683(16) 0.45949(13) -0.70422(13) 0.0243(5) Uani 1 1 d . . .
S19 S -0.88346(15) 0.65508(12) -0.74899(12) 0.0209(5) Uani 1 1 d . . .
S20 S -0.91301(15) 0.58195(13) -0.56850(12) 0.0225(5) Uani 1 1 d . . .
S21 S -0.69395(16) 0.90103(13) -0.55476(16) 0.0328(6) Uani 1 1 d . . .
S22 S -0.89607(15) 0.80870(13) -0.57423(13) 0.0234(5) Uani 1 1 d . . .
S23 S -0.67946(14) 0.71005(12) -0.54113(12) 0.0196(5) Uani 1 1 d . . .
S24 S -0.74998(16) 0.82195(14) -0.39611(12) 0.0264(6) Uani 1 1 d . . .
Yb1 Yb -1.25089(2) 0.716518(19) -0.525751(19) 0.01207(8) Uani 1 1 d . . .
S25 S -1.18070(13) 0.54284(12) -0.47943(11) 0.0156(5) Uani 1 1 d . . .
S26 S -1.41772(14) 0.63435(12) -0.44932(12) 0.0173(5) Uani 1 1 d . . .
S27 S -1.35150(13) 0.59942(11) -0.66818(11) 0.0170(5) Uani 1 1 d . . .
S28 S -1.26165(16) 0.90578(14) -0.54223(14) 0.0184(6) Uiso 0.85 1 d P . .
S28A S -1.2131(10) 0.8997(8) -0.4837(8) 0.021(3) Uiso 0.15 1 d P . .
S29 S -1.21734(15) 0.76693(13) -0.69973(12) 0.0208(5) Uani 1 1 d . . .
S30 S -1.47361(14) 0.74460(13) -0.59930(13) 0.0234(5) Uani 1 1 d . . .
S31 S -1.05328(14) 0.73707(12) -0.39485(12) 0.0191(5) Uani 1 1 d . . .
S32 S -1.2533(2) 0.79579(15) -0.35230(14) 0.0415(7) Uani 1 1 d . . .
O1 O -1.1605(4) 0.6228(3) -0.4749(3) 0.0164(13) Uani 1 1 d . . .
O2 O -1.3570(4) 0.6343(3) -0.5049(3) 0.0205(14) Uani 1 1 d . . .
O3 O -1.2663(3) 0.6279(3) -0.6198(3) 0.0156(13) Uani 1 1 d . . .
O4 O -1.2762(4) 0.8378(3) -0.5034(3) 0.0207(14) Uani 1 1 d . . .
O5 O -1.1912(4) 0.7705(3) -0.6144(3) 0.0209(14) Uani 1 1 d . . .
O6 O -1.3807(4) 0.7500(3) -0.6130(3) 0.0219(14) Uani 1 1 d . . .
O7 O -1.1157(4) 0.7616(3) -0.4663(3) 0.0183(14) Uani 1 1 d . . .
O8 O -1.2781(4) 0.7321(3) -0.4039(3) 0.0285(16) Uani 1 1 d . . .
C1 C -1.1195(6) 0.5073(5) -0.5419(5) 0.025(2) Uani 1 1 d . . .
H1A H -1.1012 0.4592 -0.5273 0.038 Uiso 1 1 calc R . .
H1B H -1.0681 0.5366 -0.5412 0.038 Uiso 1 1 calc R . .
H1C H -1.1560 0.5068 -0.5912 0.038 Uiso 1 1 calc R . .
C2 C -1.1143(7) 0.5086(5) -0.3961(5) 0.034(3) Uani 1 1 d . . .
H2A H -1.1071 0.4577 -0.4009 0.051 Uiso 1 1 calc R . .
H2B H -1.1427 0.5181 -0.3555 0.051 Uiso 1 1 calc R . .
H2C H -1.0571 0.5314 -0.3868 0.051 Uiso 1 1 calc R . .
C3 C -1.4976(5) 0.5685(5) -0.4856(4) 0.023(2) Uani 1 1 d . . .
H3A H -1.5369 0.5870 -0.5293 0.035 Uiso 1 1 calc R . .
H3B H -1.5311 0.5565 -0.4490 0.035 Uiso 1 1 calc R . .
H3C H -1.4682 0.5263 -0.4984 0.035 Uiso 1 1 calc R . .
C4 C -1.3599(5) 0.5829(4) -0.3721(4) 0.0178(18) Uani 1 1 d . . .
H4A H -1.3116 0.6108 -0.3442 0.027 Uiso 1 1 calc R . .
H4B H -1.3370 0.5399 -0.3898 0.027 Uiso 1 1 calc R . .
H4C H -1.3999 0.5704 -0.3407 0.027 Uiso 1 1 calc R . .
C5 C -1.3243(6) 0.5871(5) -0.7578(4) 0.024(2) Uani 1 1 d . . .
H5A H -1.3191 0.6331 -0.7800 0.036 Uiso 1 1 calc R . .
H5B H -1.3704 0.5598 -0.7893 0.036 Uiso 1 1 calc R . .
H5C H -1.2690 0.5617 -0.7519 0.036 Uiso 1 1 calc R . .
C6 C -1.3551(6) 0.5075(4) -0.6448(5) 0.022(2) Uani 1 1 d . . .
H6A H -1.3690 0.5030 -0.5966 0.034 Uiso 1 1 calc R . .
H6B H -1.2984 0.4858 -0.6440 0.034 Uiso 1 1 calc R . .
H6C H -1.3999 0.4836 -0.6811 0.034 Uiso 1 1 calc R . .
C7 C -1.1436(6) 0.9206(5) -0.5245(6) 0.031(2) Uani 1 1 d . . .
C8 C -1.2917(6) 0.9731(5) -0.4848(5) 0.021(2) Uani 1 1 d . . .
C9 C -1.1122(6) 0.7638(6) -0.7254(5) 0.034(3) Uani 1 1 d . . .
H9A H -1.0861 0.7172 -0.7139 0.052 Uiso 1 1 calc R . .
H9B H -1.0739 0.7998 -0.6983 0.052 Uiso 1 1 calc R . .
H9C H -1.1202 0.7726 -0.7778 0.052 Uiso 1 1 calc R . .
C10 C -1.2484(6) 0.8560(5) -0.7267(5) 0.025(2) Uani 1 1 d . . .
H10A H -1.3056 0.8662 -0.7162 0.038 Uiso 1 1 calc R . .
H10B H -1.2514 0.8615 -0.7790 0.038 Uiso 1 1 calc R . .
H10C H -1.2052 0.8888 -0.6995 0.038 Uiso 1 1 calc R . .
C11 C -1.4877(7) 0.8271(6) -0.5566(8) 0.065(4) Uani 1 1 d . . .
H11A H -1.5483 0.8424 -0.5719 0.098 Uiso 1 1 calc R . .
H11B H -1.4493 0.8625 -0.5711 0.098 Uiso 1 1 calc R . .
H11C H -1.4730 0.8214 -0.5035 0.098 Uiso 1 1 calc R . .
C12 C -1.5463(6) 0.7621(7) -0.6853(6) 0.052(3) Uani 1 1 d . . .
H12A H -1.6060 0.7662 -0.6780 0.078 Uiso 1 1 calc R . .
H12B H -1.5432 0.7233 -0.7191 0.078 Uiso 1 1 calc R . .
H12C H -1.5294 0.8061 -0.7055 0.078 Uiso 1 1 calc R . .
C13 C -0.9911(6) 0.8171(5) -0.3627(5) 0.035(3) Uani 1 1 d . . .
H13A H -1.0289 0.8507 -0.3447 0.053 Uiso 1 1 calc R . .
H13B H -0.9697 0.8384 -0.4031 0.053 Uiso 1 1 calc R . .
H13C H -0.9417 0.8050 -0.3233 0.053 Uiso 1 1 calc R . .
C14 C -0.9671(5) 0.6892(5) -0.4223(5) 0.023(2) Uani 1 1 d . . .
H14A H -0.9889 0.6431 -0.4416 0.034 Uiso 1 1 calc R . .
H14B H -0.9189 0.6826 -0.3802 0.034 Uiso 1 1 calc R . .
H14C H -0.9466 0.7157 -0.4602 0.034 Uiso 1 1 calc R . .
C15 C -1.2349(11) 0.7578(8) -0.2635(6) 0.101(7) Uani 1 1 d . . .
H15A H -1.1809 0.7304 -0.2548 0.151 Uiso 1 1 calc R . .
H15B H -1.2837 0.7268 -0.2600 0.151 Uiso 1 1 calc R . .
H15C H -1.2301 0.7953 -0.2270 0.151 Uiso 1 1 calc R . .
C16 C -1.3532(8) 0.8392(6) -0.3489(6) 0.058(4) Uani 1 1 d . . .
H16A H -1.3740 0.8652 -0.3943 0.087 Uiso 1 1 calc R . .
H16B H -1.3435 0.8721 -0.3077 0.087 Uiso 1 1 calc R . .
H16C H -1.3967 0.8042 -0.3426 0.087 Uiso 1 1 calc R . .
Yb2 Yb -1.24617(2) 0.41768(2) -0.99827(2) 0.01447(8) Uani 1 1 d . . .
S33 S -1.0301(3) 0.3908(3) -0.8781(3) 0.0160(13) Uiso 0.50 1 d P . .
S33A S -1.0297(4) 0.3672(3) -0.9597(3) 0.0207(14) Uiso 0.35 1 d P . .
S33B S -1.0252(11) 0.3660(10) -0.8801(8) 0.009(4) Uiso 0.15 1 d P . .
S34 S -1.30395(14) 0.39959(12) -0.81807(12) 0.0192(5) Uani 1 1 d . . .
S35 S -1.43004(14) 0.32081(12) -1.09706(12) 0.0202(5) Uani 1 1 d . . .
S36 S -1.20392(16) 0.23048(12) -0.98360(12) 0.0224(5) Uani 1 1 d . . .
S37 S -1.17068(14) 0.59201(12) -0.96069(12) 0.0193(5) Uani 1 1 d . . .
S38 S -1.23068(17) 0.38075(14) -1.18249(13) 0.0298(6) Uani 1 1 d . . .
S39 S -1.41688(13) 0.54156(12) -1.07281(11) 0.0175(5) Uani 1 1 d . . .
O9 O -1.1144(4) 0.3699(3) -0.9394(3) 0.0228(15) Uani 1 1 d . . .
O10 O -1.3070(4) 0.4189(3) -0.8992(3) 0.0215(14) Uani 1 1 d . . .
O11 O -1.3842(4) 0.3913(3) -1.0690(3) 0.0225(14) Uani 1 1 d . . .
O12 O -1.2660(4) 0.2962(3) -0.9962(3) 0.0271(16) Uani 1 1 d . . .
O13 O -1.1540(4) 0.5105(3) -0.9582(3) 0.0213(15) Uani 1 1 d . . .
O14 O -1.1969(4) 0.4067(4) -1.1032(3) 0.0267(16) Uani 1 1 d . . .
O15 O -1.3208(3) 0.5207(3) -1.0392(3) 0.0172(14) Uani 1 1 d . . .
C17 C -0.9730(12) 0.2891(10) -0.9131(11) 0.025(4) Uiso 0.50 1 d P . .
C17A C -0.9645(13) 0.3089(12) -0.8733(12) 0.035(5) Uiso 0.50 1 d P . .
C18 C -0.9609(6) 0.4408(6) -0.9146(6) 0.044(3) Uani 1 1 d . . .
C19 C -1.1930(6) 0.3750(6) -0.7805(5) 0.032(3) Uani 1 1 d . . .
H19A H -1.1558 0.4168 -0.7764 0.049 Uiso 1 1 calc R . .
H19B H -1.1738 0.3405 -0.8126 0.049 Uiso 1 1 calc R . .
H19C H -1.1889 0.3542 -0.7322 0.049 Uiso 1 1 calc R . .
C20 C -1.3554(6) 0.3146(5) -0.8192(5) 0.030(2) Uani 1 1 d . . .
H20A H -1.4181 0.3195 -0.8386 0.045 Uiso 1 1 calc R . .
H20B H -1.3453 0.2958 -0.7695 0.045 Uiso 1 1 calc R . .
H20C H -1.3307 0.2823 -0.8502 0.045 Uiso 1 1 calc R . .
C21 C -1.4781(6) 0.2885(5) -1.0229(5) 0.029(2) Uani 1 1 d . . .
H21A H -1.4320 0.2706 -0.9834 0.043 Uiso 1 1 calc R . .
H21B H -1.5192 0.2504 -1.0410 0.043 Uiso 1 1 calc R . .
H21C H -1.5089 0.3270 -1.0045 0.043 Uiso 1 1 calc R . .
C22 C -1.5286(6) 0.3485(5) -1.1569(5) 0.027(2) Uani 1 1 d . . .
H22A H -1.5153 0.3679 -1.2016 0.040 Uiso 1 1 calc R . .
H22B H -1.5568 0.3847 -1.1328 0.040 Uiso 1 1 calc R . .
H22C H -1.5677 0.3080 -1.1690 0.040 Uiso 1 1 calc R . .
C23 C -1.2789(6) 0.1586(5) -0.9798(5) 0.022(2) Uani 1 1 d . . .
H23A H -1.2979 0.1604 -0.9334 0.033 Uiso 1 1 calc R . .
H23B H -1.2498 0.1137 -0.9837 0.033 Uiso 1 1 calc R . .
H23C H -1.3297 0.1631 -1.0202 0.033 Uiso 1 1 calc R . .
C24 C -1.1805(7) 0.2127(5) -1.0728(5) 0.034(2) Uani 1 1 d . . .
H24A H -1.1398 0.2481 -1.0836 0.050 Uiso 1 1 calc R . .
H24B H -1.2347 0.2146 -1.1100 0.050 Uiso 1 1 calc R . .
H24C H -1.1546 0.1658 -1.0728 0.050 Uiso 1 1 calc R . .
C25 C -1.0684(6) 0.6281(5) -0.9105(5) 0.030(2) Uani 1 1 d . . .
H25A H -1.0711 0.6797 -0.9122 0.046 Uiso 1 1 calc R . .
H25B H -1.0208 0.6119 -0.9326 0.046 Uiso 1 1 calc R . .
H25C H -1.0581 0.6124 -0.8597 0.046 Uiso 1 1 calc R . .
C26 C -1.1620(6) 0.6184(5) -1.0521(5) 0.027(2) Uani 1 1 d . . .
H26A H -1.1411 0.6671 -1.0511 0.041 Uiso 1 1 calc R . .
H26B H -1.2193 0.6150 -1.0851 0.041 Uiso 1 1 calc R . .
H26C H -1.1210 0.5873 -1.0693 0.041 Uiso 1 1 calc R . .
C27 C -1.1345(6) 0.3783(6) -1.2212(6) 0.038(3) Uani 1 1 d . . .
H27A H -1.0968 0.3394 -1.1995 0.057 Uiso 1 1 calc R . .
H27B H -1.1028 0.4229 -1.2112 0.057 Uiso 1 1 calc R . .
H27C H -1.1519 0.3713 -1.2740 0.057 Uiso 1 1 calc R . .
C28 C -1.2868(7) 0.4563(6) -1.2329(6) 0.047(3) Uani 1 1 d . . .
H28A H -1.3419 0.4646 -1.2178 0.071 Uiso 1 1 calc R . .
H28B H -1.2986 0.4464 -1.2853 0.071 Uiso 1 1 calc R . .
H28C H -1.2500 0.4983 -1.2224 0.071 Uiso 1 1 calc R . .
C29 C -1.4097(6) 0.6343(5) -1.0875(6) 0.033(3) Uani 1 1 d . . .
H29A H -1.3827 0.6426 -1.1291 0.050 Uiso 1 1 calc R . .
H29B H -1.3744 0.6563 -1.0438 0.050 Uiso 1 1 calc R . .
H29C H -1.4683 0.6548 -1.0975 0.050 Uiso 1 1 calc R . .
C30 C -1.4670(6) 0.5445(7) -0.9943(5) 0.044(3) Uani 1 1 d . . .
H30A H -1.4767 0.4964 -0.9789 0.066 Uiso 1 1 calc R . .
H30B H -1.5229 0.5692 -1.0074 0.066 Uiso 1 1 calc R . .
H30C H -1.4286 0.5695 -0.9543 0.066 Uiso 1 1 calc R . .

loop_
_atom_site_aniso_label
_atom_site_aniso_U_11
_atom_site_aniso_U_22
_atom_site_aniso_U_33
_atom_site_aniso_U_23
_atom_site_aniso_U_13
_atom_site_aniso_U_12
W1 0.01195(16) 0.0231(2) 0.01223(17) 0.00278(15) 0.00315(13) 0.00061(17)
W2 0.01275(16) 0.01845(19) 0.01291(17) 0.00022(15) 0.00306(13) 0.00236(17)
W3 0.01775(18) 0.01366(19) 0.01201(18) 0.00016(14) 0.00388(14) -0.00140(16)
W4 0.01114(16) 0.0201(2) 0.01307(18) -0.00089(15) -0.00021(13) -0.00023(16)
W5 0.01545(17) 0.0188(2) 0.01618(18) 0.00150(15) 0.00444(14) -0.00042(16)
W6 0.01626(18) 0.01344(19) 0.01851(19) 0.00154(15) 0.00642(14) 0.00110(16)
Ag1 0.0162(3) 0.0339(4) 0.0211(4) 0.0011(3) 0.0083(3) 0.0008(3)
Ag2 0.0281(4) 0.0213(4) 0.0236(4) 0.0052(3) 0.0050(3) 0.0055(3)
Ag3 0.0216(4) 0.0228(4) 0.0202(4) -0.0052(3) 0.0012(3) -0.0028(3)
Ag4 0.0204(3) 0.0315(4) 0.0222(4) -0.0020(3) 0.0096(3) 0.0003(3)
Ag5 0.0313(4) 0.0217(4) 0.0213(4) -0.0035(3) 0.0049(3) -0.0030(3)
Ag6 0.0261(4) 0.0258(4) 0.0204(4) 0.0063(3) 0.0053(3) 0.0064(3)
S1 0.0248(13) 0.0274(14) 0.0312(15) 0.0067(11) 0.0115(11) 0.0043(12)
S2 0.0179(12) 0.0239(14) 0.0257(13) 0.0032(10) 0.0024(10) -0.0023(11)
S3 0.0157(11) 0.0562(18) 0.0116(11) 0.0055(12) 0.0018(9) 0.0023(13)
S4 0.0209(11) 0.0284(13) 0.0109(11) 0.0018(10) 0.0021(9) 0.0009(12)
S5 0.0170(11) 0.0427(17) 0.0265(14) -0.0049(12) 0.0005(10) 0.0048(12)
S6 0.0335(14) 0.0178(13) 0.0226(13) 0.0010(10) 0.0129(11) -0.0003(11)
S7 0.0214(12) 0.0196(12) 0.0172(12) -0.0023(10) 0.0034(9) -0.0009(11)
S8 0.0173(10) 0.0272(13) 0.0128(11) 0.0022(9) 0.0039(8) 0.0043(11)
S9 0.0293(13) 0.0198(13) 0.0214(13) -0.0039(10) 0.0095(10) -0.0018(11)
S10 0.0206(12) 0.0228(13) 0.0241(13) 0.0007(10) 0.0035(9) 0.0006(11)
S11 0.0232(12) 0.0141(12) 0.0198(12) 0.0010(9) 0.0075(9) -0.0009(10)
S12 0.0320(13) 0.0235(13) 0.0114(11) 0.0030(10) 0.0035(9) -0.0055(11)
S13 0.0213(12) 0.0238(14) 0.0270(14) 0.0033(11) 0.0003(10) -0.0031(11)
S14 0.0157(12) 0.0260(14) 0.0286(14) -0.0047(11) -0.0031(10) 0.0044(11)
S15 0.0135(10) 0.0258(13) 0.0140(11) -0.0032(10) -0.0002(8) 0.0014(11)
S16 0.0217(11) 0.0479(17) 0.0119(11) -0.0045(11) -0.0003(9) -0.0040(12)
S17 0.0200(12) 0.0527(18) 0.0352(15) 0.0056(13) 0.0045(10) -0.0067(14)
S18 0.0325(14) 0.0167(13) 0.0252(14) 0.0014(10) 0.0094(11) -0.0001(12)
S19 0.0248(12) 0.0222(13) 0.0165(12) 0.0036(10) 0.0066(10) 0.0042(11)
S20 0.0288(12) 0.0246(13) 0.0165(11) 0.0003(10) 0.0100(9) -0.0004(12)
S21 0.0278(14) 0.0184(13) 0.0572(18) 0.0113(12) 0.0205(13) 0.0004(12)
S22 0.0199(12) 0.0190(13) 0.0298(13) 0.0009(10) 0.0019(10) 0.0030(11)
S23 0.0212(11) 0.0193(13) 0.0192(12) 0.0009(10) 0.0065(9) 0.0054(11)
S24 0.0317(13) 0.0273(14) 0.0204(12) -0.0039(11) 0.0060(10) 0.0062(12)
Yb1 0.01174(17) 0.01262(19) 0.01162(18) 0.00031(15) 0.00198(14) -0.00110(17)
S25 0.0167(11) 0.0142(11) 0.0149(11) 0.0003(9) 0.0011(8) -0.0025(10)
S26 0.0159(11) 0.0201(12) 0.0175(12) 0.0038(9) 0.0070(9) 0.0027(10)
S27 0.0124(10) 0.0198(12) 0.0176(11) -0.0041(9) 0.0006(8) -0.0018(10)
S29 0.0261(12) 0.0249(13) 0.0112(11) 0.0020(9) 0.0037(9) -0.0066(11)
S30 0.0165(11) 0.0274(14) 0.0259(13) 0.0042(10) 0.0035(10) 0.0013(11)
S31 0.0157(11) 0.0255(13) 0.0145(11) -0.0015(9) -0.0003(9) 0.0010(10)
S32 0.0675(19) 0.0366(16) 0.0219(14) -0.0129(12) 0.0128(13) -0.0073(15)
O1 0.018(3) 0.009(3) 0.020(4) 0.001(2) 0.000(3) -0.001(3)
O2 0.023(3) 0.023(4) 0.019(4) 0.002(3) 0.010(3) -0.003(3)
O3 0.016(3) 0.017(3) 0.013(3) -0.004(2) 0.003(2) -0.003(3)
O4 0.011(3) 0.018(4) 0.032(4) -0.002(3) 0.004(3) -0.008(3)
O5 0.026(3) 0.023(4) 0.013(3) 0.002(3) 0.004(3) -0.005(3)
O6 0.018(3) 0.027(4) 0.020(3) -0.001(3) 0.003(3) -0.003(3)
O7 0.015(3) 0.023(3) 0.015(3) 0.006(3) -0.004(2) 0.002(3)
O8 0.045(4) 0.028(4) 0.018(3) -0.011(3) 0.020(3) -0.020(3)
C1 0.026(5) 0.024(5) 0.026(6) -0.004(4) 0.007(4) 0.002(5)
C2 0.047(6) 0.019(5) 0.027(6) 0.001(4) -0.009(5) 0.003(5)
C3 0.021(4) 0.031(6) 0.019(5) -0.005(4) 0.009(4) -0.004(5)
C4 0.022(4) 0.016(5) 0.015(4) 0.002(4) 0.004(3) 0.002(4)
C5 0.030(5) 0.029(5) 0.011(4) -0.007(4) 0.000(4) -0.009(5)
C6 0.032(5) 0.020(5) 0.012(5) 0.003(4) -0.002(4) -0.001(4)
C7 0.023(5) 0.019(5) 0.053(7) -0.009(5) 0.013(5) -0.008(5)
C8 0.025(5) 0.006(4) 0.029(5) -0.003(4) 0.002(4) 0.003(4)
C9 0.027(5) 0.059(8) 0.019(5) 0.005(5) 0.007(4) 0.031(6)
C10 0.023(5) 0.031(6) 0.019(5) 0.000(4) -0.001(4) 0.005(5)
C11 0.024(6) 0.050(8) 0.128(12) -0.053(8) 0.029(7) -0.002(6)
C12 0.024(6) 0.092(10) 0.035(7) 0.011(7) -0.003(5) 0.004(6)
C13 0.031(6) 0.028(6) 0.038(6) -0.015(5) -0.015(4) -0.002(5)
C14 0.012(4) 0.021(5) 0.033(6) -0.006(4) 0.000(4) 0.003(4)
C15 0.187(18) 0.091(12) 0.018(7) -0.008(7) 0.006(9) 0.079(12)
C16 0.096(10) 0.035(7) 0.050(8) -0.003(6) 0.032(7) 0.013(7)
Yb2 0.01485(19) 0.0140(2) 0.01436(19) 0.00153(16) 0.00262(15) 0.00206(17)
S34 0.0200(11) 0.0220(13) 0.0166(12) 0.0001(9) 0.0063(9) 0.0041(10)
S35 0.0181(11) 0.0195(12) 0.0217(12) -0.0042(10) 0.0009(9) -0.0024(11)
S36 0.0279(13) 0.0180(12) 0.0194(12) 0.0016(9) 0.0009(10) 0.0047(11)
S37 0.0184(11) 0.0171(12) 0.0221(12) -0.0018(10) 0.0038(9) -0.0016(11)
S38 0.0343(14) 0.0334(15) 0.0217(13) 0.0038(11) 0.0060(11) 0.0005(13)
S39 0.0135(10) 0.0169(11) 0.0209(12) 0.0029(9) 0.0005(8) 0.0018(10)
O9 0.017(3) 0.022(4) 0.028(4) 0.000(3) 0.001(3) 0.005(3)
O10 0.018(3) 0.038(4) 0.010(3) 0.012(3) 0.005(2) 0.004(3)
O11 0.021(3) 0.012(3) 0.030(4) -0.001(3) -0.005(3) 0.005(3)
O12 0.031(4) 0.006(3) 0.040(4) -0.005(3) -0.003(3) 0.001(3)
O13 0.016(3) 0.018(4) 0.027(4) -0.001(3) -0.002(3) -0.003(3)
O14 0.022(3) 0.047(4) 0.011(3) -0.004(3) 0.003(3) 0.010(3)
O15 0.009(3) 0.009(3) 0.031(4) 0.010(3) -0.001(3) 0.004(3)
C18 0.012(5) 0.053(8) 0.061(8) -0.012(6) -0.004(5) 0.000(5)
C19 0.030(5) 0.051(7) 0.015(5) 0.002(5) 0.002(4) 0.009(5)
C20 0.038(6) 0.020(5) 0.033(6) 0.004(4) 0.009(5) -0.011(5)
C21 0.031(5) 0.029(6) 0.025(5) 0.008(4) 0.002(4) -0.008(5)
C22 0.033(5) 0.033(6) 0.013(5) 0.001(4) 0.001(4) -0.005(5)
C23 0.030(5) 0.025(5) 0.011(5) 0.007(4) 0.002(4) 0.004(5)
C24 0.053(7) 0.020(5) 0.033(6) -0.002(5) 0.020(5) 0.010(5)
C25 0.031(6) 0.028(6) 0.030(6) -0.007(4) 0.003(5) -0.004(5)
C26 0.019(5) 0.030(6) 0.033(6) 0.006(4) 0.008(4) 0.005(5)
C27 0.037(6) 0.051(7) 0.035(6) 0.010(5) 0.027(5) 0.013(6)
C28 0.048(7) 0.057(8) 0.034(7) 0.006(6) 0.000(5) 0.015(6)
C29 0.026(5) 0.017(5) 0.051(7) 0.009(5) -0.003(5) 0.003(5)
C30 0.027(5) 0.075(9) 0.034(6) 0.002(6) 0.015(5) 0.025(6)

loop_
_atom_type_symbol
_atom_type_description
_atom_type_scat_dispersion_real
_atom_type_scat_dispersion_imag
_atom_type_scat_source
C C 0.0033 0.0016 'International Tables Vol C Tables 4.2.6.8 and 6.1.1.4'
H H 0.0000 0.0000 'International Tables Vol C Tables 4.2.6.8 and 6.1.1.4'
Ag Ag -0.8971 1.1015 'International Tables Vol C Tables 4.2.6.8 and 6.1.1.4'
O O 0.0106 0.0060 'International Tables Vol C Tables 4.2.6.8 and 6.1.1.4'
S S 0.1246 0.1234 'International Tables Vol C Tables 4.2.6.8 and 6.1.1.4'
W W -0.8490 6.8722 'International Tables Vol C Tables 4.2.6.8 and 6.1.1.4'
Yb Yb -0.3850 5.5486 'International Tables Vol C Tables 4.2.6.8 and 6.1.1.4'

loop_
_geom_angle_atom_site_label_1
_geom_angle_atom_site_label_2
_geom_angle_atom_site_label_3
_geom_angle
_geom_angle_site_symmetry_1
_geom_angle_site_symmetry_3
_geom_angle_publ_flag
S1 W1 S3 107.54(10) . . ?
S1 W1 S2 107.58(9) . . ?
S3 W1 S2 108.72(9) . . ?
S1 W1 S4 107.89(9) . . ?
S3 W1 S4 112.47(8) . . ?
S2 W1 S4 112.42(9) . . ?
S1 W1 Ag1 124.81(7) . . ?
S3 W1 Ag1 56.91(6) . . ?
S2 W1 Ag1 127.58(6) . . ?
S4 W1 Ag1 55.58(5) . . ?
S1 W1 Ag6 123.03(7) . 1_554 ?
S3 W1 Ag6 129.36(7) . 1_554 ?
S2 W1 Ag6 55.84(6) . 1_554 ?
S4 W1 Ag6 56.58(6) . 1_554 ?
Ag1 W1 Ag6 92.69(3) . 1_554 ?
S5 W2 S6 108.43(10) . . ?
S5 W2 S8 107.28(9) . . ?
S6 W2 S8 108.17(9) . . ?
S5 W2 S7 108.22(9) . . ?
S6 W2 S7 111.81(8) . . ?
S8 W2 S7 112.76(8) . . ?
S5 W2 Ag1 138.34(7) . . ?
S6 W2 Ag1 56.88(6) . . ?
S8 W2 Ag1 114.33(6) . . ?
S7 W2 Ag1 57.29(6) . . ?
S5 W2 Ag2 129.60(8) . . ?
S6 W2 Ag2 121.89(7) . . ?
S8 W2 Ag2 56.18(6) . . ?
S7 W2 Ag2 57.03(6) . . ?
Ag1 W2 Ag2 78.54(2) . . ?
S9 W3 S10 107.29(9) . . ?
S9 W3 S12 107.71(9) . . ?
S10 W3 S12 108.10(9) . . ?
S9 W3 S11 108.17(9) . . ?
S10 W3 S11 112.79(9) . . ?
S12 W3 S11 112.54(8) . . ?
S9 W3 Ag3 130.63(7) . . ?
S10 W3 Ag3 121.94(7) . . ?
S12 W3 Ag3 55.54(6) . . ?
S11 W3 Ag3 57.56(6) . . ?
S9 W3 Ag2 126.18(7) . . ?
S10 W3 Ag2 56.32(7) . . ?
S12 W3 Ag2 126.02(7) . . ?
S11 W3 Ag2 56.56(6) . . ?
Ag3 W3 Ag2 87.54(3) . . ?
S13 W4 S16 107.53(10) . . ?
S13 W4 S14 107.69(9) . . ?
S16 W4 S14 108.14(9) . . ?
S13 W4 S15 107.84(9) . . ?
S16 W4 S15 112.99(8) . . ?
S14 W4 S15 112.41(8) . . ?
S13 W4 Ag4 121.77(7) . . ?
S16 W4 Ag4 56.74(6) . . ?
S14 W4 Ag4 130.49(7) . . ?
S15 W4 Ag4 56.28(6) . . ?
S13 W4 Ag3 120.48(7) . . ?
S16 W4 Ag3 131.84(7) . . ?
S14 W4 Ag3 55.38(6) . . ?
S15 W4 Ag3 57.12(6) . . ?
Ag4 W4 Ag3 97.40(3) . . ?
S17 W5 S20 107.96(9) . . ?
S17 W5 S18 107.54(11) . . ?
S20 W5 S18 107.72(9) . . ?
S17 W5 S19 108.78(9) . . ?
S20 W5 S19 112.32(9) . . ?
S18 W5 S19 112.33(8) . . ?
S17 W5 Ag4 134.98(7) . . ?
S20 W5 Ag4 116.94(6) . . ?
S18 W5 Ag4 56.50(6) . . ?
S19 W5 Ag4 57.23(6) . . ?
S17 W5 Ag5 128.34(8) . . ?
S20 W5 Ag5 56.52(7) . . ?
S18 W5 Ag5 124.05(7) . . ?
S19 W5 Ag5 55.97(6) . . ?
Ag4 W5 Ag5 82.20(2) . . ?
S21 W6 S22 106.86(10) . . ?
S21 W6 S24 107.96(10) . . ?
S22 W6 S24 107.53(9) . . ?
S21 W6 S23 107.55(9) . . ?
S22 W6 S23 113.86(9) . . ?
S24 W6 S23 112.79(9) . . ?
S21 W6 Ag5 124.40(8) . . ?
S22 W6 Ag5 56.88(7) . . ?
S24 W6 Ag5 127.53(7) . . ?
S23 W6 Ag5 57.01(6) . . ?
S21 W6 Ag6 128.85(7) . . ?
S22 W6 Ag6 124.18(7) . . ?
S24 W6 Ag6 56.22(7) . . ?
S23 W6 Ag6 56.91(6) . . ?
Ag5 W6 Ag6 89.68(3) . . ?
S4 Ag1 S3 94.05(7) . . ?
S4 Ag1 S6 121.34(8) . . ?
S3 Ag1 S6 114.12(9) . . ?
S4 Ag1 S7 111.28(8) . . ?
S3 Ag1 S7 126.35(9) . . ?
S6 Ag1 S7 92.34(8) . . ?
S4 Ag1 W2 139.54(6) . . ?
S3 Ag1 W2 126.41(5) . . ?
S6 Ag1 W2 46.59(5) . . ?
S7 Ag1 W2 47.41(5) . . ?
S4 Ag1 W1 47.81(5) . . ?
S3 Ag1 W1 46.27(5) . . ?
S6 Ag1 W1 131.70(6) . . ?
S7 Ag1 W1 135.81(6) . . ?
W2 Ag1 W1 172.55(3) . . ?
S8 Ag2 S10 121.08(8) . . ?
S8 Ag2 S11 121.01(8) . . ?
S10 Ag2 S11 93.52(7) . . ?
S8 Ag2 S7 93.53(7) . . ?
S10 Ag2 S7 110.24(8) . . ?
S11 Ag2 S7 119.11(8) . . ?
S8 Ag2 W2 46.57(5) . . ?
S10 Ag2 W2 133.38(6) . . ?
S11 Ag2 W2 132.62(6) . . ?
S7 Ag2 W2 47.28(5) . . ?
S8 Ag2 W3 136.86(5) . . ?
S10 Ag2 W3 46.36(5) . . ?
S11 Ag2 W3 47.22(5) . . ?
S7 Ag2 W3 129.32(6) . . ?
W2 Ag2 W3 176.57(3) . . ?
S14 Ag3 S12 118.71(8) . . ?
S14 Ag3 S15 94.06(7) . . ?
S12 Ag3 S15 122.25(8) . . ?
S14 Ag3 S11 126.49(8) . . ?
S12 Ag3 S11 93.76(7) . . ?
S15 Ag3 S11 103.18(7) . . ?
S14 Ag3 W3 146.73(6) . . ?
S12 Ag3 W3 46.91(5) . . ?
S15 Ag3 W3 119.09(5) . . ?
S11 Ag3 W3 47.25(5) . . ?
S14 Ag3 W4 46.82(6) . . ?
S12 Ag3 W4 140.04(6) . . ?
S15 Ag3 W4 47.30(5) . . ?
S11 Ag3 W4 125.28(6) . . ?
W3 Ag3 W4 165.66(3) . . ?
S15 Ag4 S18 116.25(8) . . ?
S15 Ag4 S16 94.62(7) . . ?
S18 Ag4 S16 117.58(8) . . ?
S15 Ag4 S19 110.04(8) . . ?
S18 Ag4 S19 93.99(8) . . ?
S16 Ag4 S19 125.83(9) . . ?
S15 Ag4 W4 47.81(5) . . ?
S18 Ag4 W4 133.05(6) . . ?
S16 Ag4 W4 46.83(5) . . ?
S19 Ag4 W4 132.15(6) . . ?
S15 Ag4 W5 132.99(6) . . ?
S18 Ag4 W5 47.03(6) . . ?
S16 Ag4 W5 132.37(6) . . ?
S19 Ag4 W5 47.96(5) . . ?
W4 Ag4 W5 179.19(3) . . ?
S19 Ag5 S22 117.68(8) . . ?
S19 Ag5 S20 93.96(8) . . ?
S22 Ag5 S20 112.98(8) . . ?
S19 Ag5 S23 125.26(8) . . ?
S22 Ag5 S23 94.68(8) . . ?
S20 Ag5 S23 113.43(8) . . ?
S19 Ag5 W6 141.28(6) . . ?
S22 Ag5 W6 46.79(5) . . ?
S20 Ag5 W6 124.43(6) . . ?
S23 Ag5 W6 47.91(5) . . ?
S19 Ag5 W5 47.93(5) . . ?
S22 Ag5 W5 131.51(6) . . ?
S20 Ag5 W5 46.16(5) . . ?
S23 Ag5 W5 132.71(6) . . ?
W6 Ag5 W5 170.53(3) . . ?
S2 Ag6 S24 116.50(8) 1_556 . ?
S2 Ag6 S4 93.66(7) 1_556 1_556 ?
S24 Ag6 S4 119.81(8) . 1_556 ?
S2 Ag6 S23 124.67(8) 1_556 . ?
S24 Ag6 S23 93.57(8) . . ?
S4 Ag6 S23 110.82(7) 1_556 . ?
S2 Ag6 W6 141.57(6) 1_556 . ?
S24 Ag6 W6 46.48(5) . . ?
S4 Ag6 W6 124.75(6) 1_556 . ?
S23 Ag6 W6 47.33(5) . . ?
S2 Ag6 W1 46.47(6) 1_556 1_556 ?
S24 Ag6 W1 133.69(6) . 1_556 ?
S4 Ag6 W1 47.19(5) 1_556 1_556 ?
S23 Ag6 W1 132.44(6) . 1_556 ?
W6 Ag6 W1 171.91(3) . 1_556 ?
W1 S2 Ag6 77.69(7) . 1_554 ?
W1 S3 Ag1 76.82(7) . . ?
W1 S4 Ag1 76.61(7) . . ?
W1 S4 Ag6 76.23(7) . 1_554 ?
Ag1 S4 Ag6 115.88(9) . 1_554 ?
W2 S6 Ag1 76.53(8) . . ?
W2 S7 Ag2 75.70(7) . . ?
W2 S7 Ag1 75.30(7) . . ?
Ag2 S7 Ag1 93.67(8) . . ?
W2 S8 Ag2 77.25(7) . . ?
W3 S10 Ag2 77.32(7) . . ?
W3 S11 Ag2 76.22(7) . . ?
W3 S11 Ag3 75.19(7) . . ?
Ag2 S11 Ag3 106.02(8) . . ?
W3 S12 Ag3 77.55(7) . . ?
W4 S14 Ag3 77.80(7) . . ?
W4 S15 Ag4 75.90(7) . . ?
W4 S15 Ag3 75.58(7) . . ?
Ag4 S15 Ag3 121.18(9) . . ?
W4 S16 Ag4 76.43(7) . . ?
W5 S18 Ag4 76.47(8) . . ?
W5 S19 Ag5 76.10(7) . . ?
W5 S19 Ag4 74.81(7) . . ?
Ag5 S19 Ag4 99.31(8) . . ?
W5 S20 Ag5 77.32(7) . . ?
W6 S22 Ag5 76.33(7) . . ?
W6 S23 Ag5 75.08(7) . . ?
W6 S23 Ag6 75.76(7) . . ?
Ag5 S23 Ag6 109.00(8) . . ?
W6 S24 Ag6 77.30(7) . . ?
O5 Yb1 O7 73.5(2) . . ?
O5 Yb1 O1 108.9(2) . . ?
O7 Yb1 O1 71.0(2) . . ?
O5 Yb1 O2 144.6(2) . . ?
O7 Yb1 O2 139.4(2) . . ?
O1 Yb1 O2 79.7(2) . . ?
O5 Yb1 O4 78.9(2) . . ?
O7 Yb1 O4 74.5(2) . . ?
O1 Yb1 O4 140.1(2) . . ?
O2 Yb1 O4 117.02(19) . . ?
O5 Yb1 O3 77.03(19) . . ?
O7 Yb1 O3 122.87(19) . . ?
O1 Yb1 O3 74.15(19) . . ?
O2 Yb1 O3 72.47(19) . . ?
O4 Yb1 O3 143.71(19) . . ?
O5 Yb1 O6 79.0(2) . . ?
O7 Yb1 O6 141.0(2) . . ?
O1 Yb1 O6 145.7(2) . . ?
O2 Yb1 O6 76.3(2) . . ?
O4 Yb1 O6 73.5(2) . . ?
O3 Yb1 O6 75.45(19) . . ?
O5 Yb1 O8 143.3(2) . . ?
O7 Yb1 O8 80.3(2) . . ?
O1 Yb1 O8 85.5(2) . . ?
O2 Yb1 O8 69.7(2) . . ?
O4 Yb1 O8 69.4(2) . . ?
O3 Yb1 O8 139.62(19) . . ?
O6 Yb1 O8 108.2(2) . . ?
O5 Yb1 S30 99.96(15) . . ?
O7 Yb1 S30 149.03(15) . . ?
O1 Yb1 S30 137.65(14) . . ?
O2 Yb1 S30 59.30(15) . . ?
O4 Yb1 S30 74.55(14) . . ?
O3 Yb1 S30 83.26(13) . . ?
O6 Yb1 S30 21.20(14) . . ?
O8 Yb1 S30 89.42(16) . . ?
O5 Yb1 S25 115.92(15) . . ?
O7 Yb1 S25 91.14(15) . . ?
O1 Yb1 S25 20.16(14) . . ?
O2 Yb1 S25 62.57(15) . . ?
O4 Yb1 S25 155.92(15) . . ?
O3 Yb1 S25 60.37(14) . . ?
O6 Yb1 S25 126.04(15) . . ?
O8 Yb1 S25 89.44(16) . . ?
S30 Yb1 S25 118.10(5) . . ?
O5 Yb1 S31 91.14(15) . . ?
O7 Yb1 S31 19.59(14) . . ?
O1 Yb1 S31 55.76(14) . . ?
O2 Yb1 S31 119.98(15) . . ?
O4 Yb1 S31 85.79(14) . . ?
O3 Yb1 S31 121.32(13) . . ?
O6 Yb1 S31 158.40(15) . . ?
O8 Yb1 S31 68.88(16) . . ?
S30 Yb1 S31 154.94(5) . . ?
S25 Yb1 S31 75.55(5) . . ?
O5 Yb1 S29 19.44(14) . . ?
O7 Yb1 S29 92.40(14) . . ?
O1 Yb1 S29 112.48(14) . . ?
O2 Yb1 S29 125.19(15) . . ?
O4 Yb1 S29 87.99(14) . . ?
O3 Yb1 S29 61.72(14) . . ?
O6 Yb1 S29 64.84(14) . . ?
O8 Yb1 S29 157.37(16) . . ?
S30 Yb1 S29 85.96(6) . . ?
S25 Yb1 S29 112.25(5) . . ?
S31 Yb1 S29 109.11(6) . . ?
O1 S25 C1 105.8(4) . . ?
O1 S25 C2 103.4(4) . . ?
C1 S25 C2 98.0(5) . . ?
O1 S25 Yb1 31.5(2) . . ?
C1 S25 Yb1 111.9(3) . . ?
C2 S25 Yb1 130.0(3) . . ?
O2 S26 C3 103.0(4) . . ?
O2 S26 C4 105.1(3) . . ?
C3 S26 C4 96.8(4) . . ?
O3 S27 C6 105.3(4) . . ?
O3 S27 C5 104.0(3) . . ?
C6 S27 C5 97.2(4) . . ?
S28A S28 O4 67.2(8) . . ?
S28A S28 C8 73.6(8) . . ?
O4 S28 C8 103.3(4) . . ?
S28A S28 C7 55.2(8) . . ?
O4 S28 C7 107.0(4) . . ?
C8 S28 C7 99.7(4) . . ?
S28 S28A C7 84.2(10) . . ?
S28 S28A O4 66.5(8) . . ?
C7 S28A O4 125.4(11) . . ?
S28 S28A C8 68.1(8) . . ?
C7 S28A C8 110.3(10) . . ?
O4 S28A C8 100.2(9) . . ?
O5 S29 C10 104.0(4) . . ?
O5 S29 C9 102.6(4) . . ?
C10 S29 C9 99.4(5) . . ?
O5 S29 Yb1 29.5(2) . . ?
C10 S29 Yb1 115.3(3) . . ?
C9 S29 Yb1 123.9(3) . . ?
O6 S30 C11 103.2(4) . . ?
O6 S30 C12 106.3(4) . . ?
C11 S30 C12 97.2(6) . . ?
O6 S30 Yb1 34.5(2) . . ?
C11 S30 Yb1 99.4(4) . . ?
C12 S30 Yb1 140.2(4) . . ?
O7 S31 C14 106.2(4) . . ?
O7 S31 C13 103.2(4) . . ?
C14 S31 C13 97.6(4) . . ?
O7 S31 Yb1 30.4(2) . . ?
C14 S31 Yb1 110.4(3) . . ?
C13 S31 Yb1 130.1(3) . . ?
O8 S32 C15 103.8(6) . . ?
O8 S32 C16 106.2(5) . . ?
C15 S32 C16 96.9(6) . . ?
S25 O1 Yb1 128.4(3) . . ?
S26 O2 Yb1 131.5(3) . . ?
S27 O3 Yb1 127.8(3) . . ?
S28 O4 S28A 46.3(6) . . ?
S28 O4 Yb1 133.2(3) . . ?
S28A O4 Yb1 131.1(7) . . ?
S29 O5 Yb1 131.1(3) . . ?
S30 O6 Yb1 124.3(3) . . ?
S31 O7 Yb1 130.0(3) . . ?
S32 O8 Yb1 127.8(3) . . ?
S25 C1 H1A 109.5 . . ?
S25 C1 H1B 109.5 . . ?
H1A C1 H1B 109.5 . . ?
S25 C1 H1C 109.5 . . ?
H1A C1 H1C 109.5 . . ?
H1B C1 H1C 109.5 . . ?
S25 C2 H2A 109.5 . . ?
S25 C2 H2B 109.5 . . ?
H2A C2 H2B 109.5 . . ?
S25 C2 H2C 109.5 . . ?
H2A C2 H2C 109.5 . . ?
H2B C2 H2C 109.5 . . ?
S26 C3 H3A 109.5 . . ?
S26 C3 H3B 109.5 . . ?
H3A C3 H3B 109.5 . . ?
S26 C3 H3C 109.5 . . ?
H3A C3 H3C 109.5 . . ?
H3B C3 H3C 109.5 . . ?
S26 C4 H4A 109.5 . . ?
S26 C4 H4B 109.5 . . ?
H4A C4 H4B 109.5 . . ?
S26 C4 H4C 109.5 . . ?
H4A C4 H4C 109.5 . . ?
H4B C4 H4C 109.5 . . ?
S27 C5 H5A 109.5 . . ?
S27 C5 H5B 109.5 . . ?
H5A C5 H5B 109.5 . . ?
S27 C5 H5C 109.5 . . ?
H5A C5 H5C 109.5 . . ?
H5B C5 H5C 109.5 . . ?
S27 C6 H6A 109.5 . . ?
S27 C6 H6B 109.5 . . ?
H6A C6 H6B 109.5 . . ?
S27 C6 H6C 109.5 . . ?
H6A C6 H6C 109.5 . . ?
H6B C6 H6C 109.5 . . ?
S28A C7 S28 40.6(6) . . ?
S28 C8 S28A 38.3(5) . . ?
S29 C9 H9A 109.5 . . ?
S29 C9 H9B 109.5 . . ?
H9A C9 H9B 109.5 . . ?
S29 C9 H9C 109.5 . . ?
H9A C9 H9C 109.5 . . ?
H9B C9 H9C 109.5 . . ?
S29 C10 H10A 109.5 . . ?
S29 C10 H10B 109.5 . . ?
H10A C10 H10B 109.5 . . ?
S29 C10 H10C 109.5 . . ?
H10A C10 H10C 109.5 . . ?
H10B C10 H10C 109.5 . . ?
S30 C11 H11A 109.5 . . ?
S30 C11 H11B 109.5 . . ?
H11A C11 H11B 109.5 . . ?
S30 C11 H11C 109.5 . . ?
H11A C11 H11C 109.5 . . ?
H11B C11 H11C 109.5 . . ?
S30 C12 H12A 109.5 . . ?
S30 C12 H12B 109.5 . . ?
H12A C12 H12B 109.5 . . ?
S30 C12 H12C 109.5 . . ?
H12A C12 H12C 109.5 . . ?
H12B C12 H12C 109.5 . . ?
S31 C13 H13A 109.5 . . ?
S31 C13 H13B 109.5 . . ?
H13A C13 H13B 109.5 . . ?
S31 C13 H13C 109.5 . . ?
H13A C13 H13C 109.5 . . ?
H13B C13 H13C 109.5 . . ?
S31 C14 H14A 109.5 . . ?
S31 C14 H14B 109.5 . . ?
H14A C14 H14B 109.5 . . ?
S31 C14 H14C 109.5 . . ?
H14A C14 H14C 109.5 . . ?
H14B C14 H14C 109.5 . . ?
S32 C15 H15A 109.5 . . ?
S32 C15 H15B 109.5 . . ?
H15A C15 H15B 109.5 . . ?
S32 C15 H15C 109.5 . . ?
H15A C15 H15C 109.5 . . ?
H15B C15 H15C 109.5 . . ?
S32 C16 H16A 109.5 . . ?
S32 C16 H16B 109.5 . . ?
H16A C16 H16B 109.5 . . ?
S32 C16 H16C 109.5 . . ?
H16A C16 H16C 109.5 . . ?
H16B C16 H16C 109.5 . . ?
O10 Yb2 O14 173.3(2) . . ?
O10 Yb2 O13 94.1(2) . . ?
O14 Yb2 O13 92.6(2) . . ?
O10 Yb2 O9 96.0(2) . . ?
O14 Yb2 O9 86.7(2) . . ?
O13 Yb2 O9 73.0(2) . . ?
O10 Yb2 O15 89.5(2) . . ?
O14 Yb2 O15 91.8(2) . . ?
O13 Yb2 O15 72.6(2) . . ?
O9 Yb2 O15 145.5(2) . . ?
O10 Yb2 O12 85.1(2) . . ?
O14 Yb2 O12 89.7(2) . . ?
O13 Yb2 O12 146.0(2) . . ?
O9 Yb2 O12 73.3(2) . . ?
O15 Yb2 O12 141.2(2) . . ?
O10 Yb2 O11 88.0(2) . . ?
O14 Yb2 O11 86.3(2) . . ?
O13 Yb2 O11 142.2(2) . . ?
O9 Yb2 O11 144.4(2) . . ?
O15 Yb2 O11 69.64(19) . . ?
O12 Yb2 O11 71.8(2) . . ?
O10 Yb2 S33A 113.60(18) . . ?
O14 Yb2 S33A 69.76(18) . . ?
O13 Yb2 S33A 67.75(18) . . ?
O9 Yb2 S33A 18.51(18) . . ?
O15 Yb2 S33A 134.91(17) . . ?
O12 Yb2 S33A 81.45(19) . . ?
O11 Yb2 S33A 144.08(18) . . ?
O10 Yb2 S37 90.54(17) . . ?
O14 Yb2 S37 95.54(18) . . ?
O13 Yb2 S37 19.57(15) . . ?
O9 Yb2 S37 92.50(16) . . ?
O15 Yb2 S37 53.30(14) . . ?
O12 Yb2 S37 164.60(15) . . ?
O11 Yb2 S37 122.93(14) . . ?
S33A Yb2 S37 86.80(12) . . ?
S33A S33 O9 54.3(3) . . ?
S33A S33 C18 68.6(5) . . ?
O9 S33 C18 110.6(5) . . ?
S33A S33 C17A 72.3(7) . . ?
O9 S33 C17A 101.1(8) . . ?
C18 S33 C17A 95.2(8) . . ?
O9 S33A S33B 65.6(7) . . ?
O9 S33A S33 63.2(4) . . ?
S33B S33A S33 17.4(7) . . ?
O9 S33A C17 106.1(7) . . ?
S33B S33A C17 66.2(9) . . ?
S33 S33A C17 82.7(7) . . ?
O9 S33A C18 109.2(6) . . ?
S33B S33A C18 69.8(8) . . ?
S33 S33A C18 58.2(5) . . ?
C17 S33A C18 102.3(8) . . ?
O9 S33A C17A 98.1(7) . . ?
S33B S33A C17A 44.4(9) . . ?
S33 S33A C17A 59.8(7) . . ?
C17 S33A C17A 23.6(7) . . ?
C18 S33A C17A 84.4(8) . . ?
O9 S33A Yb2 30.1(3) . . ?
S33B S33A Yb2 92.7(7) . . ?
S33 S33A Yb2 85.2(3) . . ?
C17 S33A Yb2 132.3(6) . . ?
C18 S33A Yb2 109.8(4) . . ?
C17A S33A Yb2 128.2(6) . . ?
C17A S33B S33A 89.3(13) . . ?
C17A S33B O9 124.5(15) . . ?
S33A S33B O9 56.6(6) . . ?
C17A S33B C17 25.2(10) . . ?
S33A S33B C17 66.5(9) . . ?
O9 S33B C17 101.0(11) . . ?
C17A S33B C18 101.5(12) . . ?
S33A S33B C18 64.2(7) . . ?
O9 S33B C18 100.2(9) . . ?
C17 S33B C18 99.5(10) . . ?
O10 S34 C19 105.6(4) . . ?
O10 S34 C20 106.2(4) . . ?
C19 S34 C20 99.6(5) . . ?
O11 S35 C22 103.7(4) . . ?
O11 S35 C21 105.5(4) . . ?
C22 S35 C21 97.7(4) . . ?
O12 S36 C23 102.4(4) . . ?
O12 S36 C24 104.5(4) . . ?
C23 S36 C24 99.1(4) . . ?
O13 S37 C25 103.5(4) . . ?
O13 S37 C26 104.7(4) . . ?
C25 S37 C26 98.5(4) . . ?
O13 S37 Yb2 29.5(2) . . ?
C25 S37 Yb2 132.8(3) . . ?
C26 S37 Yb2 99.1(3) . . ?
O14 S38 C27 104.5(4) . . ?
O14 S38 C28 105.9(5) . . ?
C27 S38 C28 99.4(5) . . ?
O15 S39 C29 103.0(4) . . ?
O15 S39 C30 103.4(4) . . ?
C29 S39 C30 98.5(5) . . ?
S33A O9 S33B 57.8(6) . . ?
S33A O9 S33 62.5(4) . . ?
S33B O9 S33 17.3(6) . . ?
S33A O9 Yb2 131.3(4) . . ?
S33B O9 Yb2 156.2(7) . . ?
S33 O9 Yb2 139.6(4) . . ?
S34 O10 Yb2 150.5(3) . . ?
S35 O11 Yb2 132.9(3) . . ?
S36 O12 Yb2 135.1(4) . . ?
S37 O13 Yb2 131.0(3) . . ?
S38 O14 Yb2 138.6(4) . . ?
S39 O15 Yb2 136.4(3) . . ?
C17A C17 S33B 48(2) . . ?
C17A C17 S33A 92(2) . . ?
S33B C17 S33A 47.2(7) . . ?
C17 C17A S33B 107(3) . . ?
C17 C17A S33 111(2) . . ?
S33B C17A S33 7.8(8) . . ?
C17 C17A S33A 65(2) . . ?
S33B C17A S33A 46.3(9) . . ?
S33 C17A S33A 47.9(6) . . ?
S33 C18 S33A 53.2(4) . . ?
S33 C18 S33B 13.2(5) . . ?
S33A C18 S33B 46.0(6) . . ?
S34 C19 H19A 109.5 . . ?
S34 C19 H19B 109.5 . . ?
H19A C19 H19B 109.5 . . ?
S34 C19 H19C 109.5 . . ?
H19A C19 H19C 109.5 . . ?
H19B C19 H19C 109.5 . . ?
S34 C20 H20A 109.5 . . ?
S34 C20 H20B 109.5 . . ?
H20A C20 H20B 109.5 . . ?
S34 C20 H20C 109.5 . . ?
H20A C20 H20C 109.5 . . ?
H20B C20 H20C 109.5 . . ?
S35 C21 H21A 109.5 . . ?
S35 C21 H21B 109.5 . . ?
H21A C21 H21B 109.5 . . ?
S35 C21 H21C 109.5 . . ?
H21A C21 H21C 109.5 . . ?
H21B C21 H21C 109.5 . . ?
S35 C22 H22A 109.5 . . ?
S35 C22 H22B 109.5 . . ?
H22A C22 H22B 109.5 . . ?
S35 C22 H22C 109.5 . . ?
H22A C22 H22C 109.5 . . ?
H22B C22 H22C 109.5 . . ?
S36 C23 H23A 109.5 . . ?
S36 C23 H23B 109.5 . . ?
H23A C23 H23B 109.5 . . ?
S36 C23 H23C 109.5 . . ?
H23A C23 H23C 109.5 . . ?
H23B C23 H23C 109.5 . . ?
S36 C24 H24A 109.5 . . ?
S36 C24 H24B 109.5 . . ?
H24A C24 H24B 109.5 . . ?
S36 C24 H24C 109.5 . . ?
H24A C24 H24C 109.5 . . ?
H24B C24 H24C 109.5 . . ?
S37 C25 H25A 109.5 . . ?
S37 C25 H25B 109.5 . . ?
H25A C25 H25B 109.5 . . ?
S37 C25 H25C 109.5 . . ?
H25A C25 H25C 109.5 . . ?
H25B C25 H25C 109.5 . . ?
S37 C26 H26A 109.5 . . ?
S37 C26 H26B 109.5 . . ?
H26A C26 H26B 109.5 . . ?
S37 C26 H26C 109.5 . . ?
H26A C26 H26C 109.5 . . ?
H26B C26 H26C 109.5 . . ?
S38 C27 H27A 109.5 . . ?
S38 C27 H27B 109.5 . . ?
H27A C27 H27B 109.5 . . ?
S38 C27 H27C 109.5 . . ?
H27A C27 H27C 109.5 . . ?
H27B C27 H27C 109.5 . . ?
S38 C28 H28A 109.5 . . ?
S38 C28 H28B 109.5 . . ?
H28A C28 H28B 109.5 . . ?
S38 C28 H28C 109.5 . . ?
H28A C28 H28C 109.5 . . ?
H28B C28 H28C 109.5 . . ?
S39 C29 H29A 109.5 . . ?
S39 C29 H29B 109.5 . . ?
H29A C29 H29B 109.5 . . ?
S39 C29 H29C 109.5 . . ?
H29A C29 H29C 109.5 . . ?
H29B C29 H29C 109.5 . . ?
S39 C30 H30A 109.5 . . ?
S39 C30 H30B 109.5 . . ?
H30A C30 H30B 109.5 . . ?
S39 C30 H30C 109.5 . . ?
H30A C30 H30C 109.5 . . ?
H30B C30 H30C 109.5 . . ?

loop_
_geom_bond_atom_site_label_1
_geom_bond_atom_site_label_2
_geom_bond_distance
_geom_bond_site_symmetry_2
_geom_bond_publ_flag
W1 S1 2.164(3) . ?
W1 S3 2.201(2) . ?
W1 S2 2.218(2) . ?
W1 S4 2.258(2) . ?
W1 Ag1 2.9651(9) . ?
W1 Ag6 2.9894(9) 1_554 ?
W2 S5 2.152(2) . ?
W2 S6 2.215(2) . ?
W2 S8 2.216(2) . ?
W2 S7 2.256(2) . ?
W2 Ag1 2.9649(10) . ?
W2 Ag2 2.9764(10) . ?
W3 S9 2.158(2) . ?
W3 S10 2.209(2) . ?
W3 S12 2.216(2) . ?
W3 S11 2.251(2) . ?
W3 Ag3 2.9629(10) . ?
W3 Ag2 2.9781(10) . ?
W4 S13 2.162(2) . ?
W4 S16 2.211(2) . ?
W4 S14 2.214(2) . ?
W4 S15 2.252(2) . ?
W4 Ag4 2.9473(10) . ?
W4 Ag3 2.9673(9) . ?
W5 S17 2.156(2) . ?
W5 S20 2.194(2) . ?
W5 S18 2.219(2) . ?
W5 S19 2.269(2) . ?
W5 Ag4 2.9482(10) . ?
W5 Ag5 2.9671(10) . ?
W6 S21 2.160(2) . ?
W6 S22 2.207(2) . ?
W6 S24 2.214(2) . ?
W6 S23 2.259(2) . ?
W6 Ag5 2.9421(10) . ?
W6 Ag6 2.9783(10) . ?
Ag1 S4 2.514(2) . ?
Ag1 S3 2.552(2) . ?
Ag1 S6 2.553(2) . ?
Ag1 S7 2.579(2) . ?
Ag2 S8 2.535(2) . ?
Ag2 S10 2.540(3) . ?
Ag2 S11 2.559(2) . ?
Ag2 S7 2.577(2) . ?
Ag3 S14 2.498(2) . ?
Ag3 S12 2.502(2) . ?
Ag3 S15 2.573(2) . ?
Ag3 S11 2.586(2) . ?
Ag4 S15 2.528(2) . ?
Ag4 S18 2.529(2) . ?
Ag4 S16 2.535(2) . ?
Ag4 S19 2.569(2) . ?
Ag5 S19 2.533(2) . ?
Ag5 S22 2.536(3) . ?
Ag5 S20 2.537(2) . ?
Ag5 S23 2.554(2) . ?
Ag6 S2 2.532(3) 1_556 ?
Ag6 S24 2.538(3) . ?
Ag6 S4 2.569(2) 1_556 ?
Ag6 S23 2.574(2) . ?
Ag6 W1 2.9894(9) 1_556 ?
S2 Ag6 2.532(3) 1_554 ?
S4 Ag6 2.569(2) 1_554 ?
Yb1 O5 2.272(5) . ?
Yb1 O7 2.295(5) . ?
Yb1 O1 2.301(6) . ?
Yb1 O2 2.330(6) . ?
Yb1 O4 2.341(6) . ?
Yb1 O3 2.365(5) . ?
Yb1 O6 2.365(6) . ?
Yb1 O8 2.385(5) . ?
Yb1 S30 3.449(2) . ?
Yb1 S25 3.456(2) . ?
Yb1 S31 3.475(2) . ?
Yb1 S29 3.480(2) . ?
S25 O1 1.519(6) . ?
S25 C1 1.764(9) . ?
S25 C2 1.770(9) . ?
S26 O2 1.526(6) . ?
S26 C3 1.763(9) . ?
S26 C4 1.786(8) . ?
S27 O3 1.515(6) . ?
S27 C6 1.768(8) . ?
S27 C5 1.802(8) . ?
S28 S28A 1.178(15) . ?
S28 O4 1.493(6) . ?
S28 C8 1.765(9) . ?
S28 C7 1.799(9) . ?
S28A C7 1.485(17) . ?
S28A O4 1.501(17) . ?
S28A C8 1.824(17) . ?
S29 O5 1.536(6) . ?
S29 C10 1.766(9) . ?
S29 C9 1.782(9) . ?
S30 O6 1.509(6) . ?
S30 C11 1.758(10) . ?
S30 C12 1.762(10) . ?
S31 O7 1.523(6) . ?
S31 C14 1.761(8) . ?
S31 C13 1.801(9) . ?
S32 O8 1.516(6) . ?
S32 C15 1.747(12) . ?
S32 C16 1.751(12) . ?
C1 H1A 0.9600 . ?
C1 H1B 0.9600 . ?
C1 H1C 0.9600 . ?
C2 H2A 0.9600 . ?
C2 H2B 0.9600 . ?
C2 H2C 0.9600 . ?
C3 H3A 0.9600 . ?
C3 H3B 0.9600 . ?
C3 H3C 0.9600 . ?
C4 H4A 0.9600 . ?
C4 H4B 0.9600 . ?
C4 H4C 0.9600 . ?
C5 H5A 0.9600 . ?
C5 H5B 0.9600 . ?
C5 H5C 0.9600 . ?
C6 H6A 0.9600 . ?
C6 H6B 0.9600 . ?
C6 H6C 0.9600 . ?
C9 H9A 0.9600 . ?
C9 H9B 0.9600 . ?
C9 H9C 0.9600 . ?
C10 H10A 0.9600 . ?
C10 H10B 0.9600 . ?
C10 H10C 0.9600 . ?
C11 H11A 0.9600 . ?
C11 H11B 0.9600 . ?
C11 H11C 0.9600 . ?
C12 H12A 0.9600 . ?
C12 H12B 0.9600 . ?
C12 H12C 0.9600 . ?
C13 H13A 0.9600 . ?
C13 H13B 0.9600 . ?
C13 H13C 0.9600 . ?
C14 H14A 0.9600 . ?
C14 H14B 0.9600 . ?
C14 H14C 0.9600 . ?
C15 H15A 0.9600 . ?
C15 H15B 0.9600 . ?
C15 H15C 0.9600 . ?
C16 H16A 0.9600 . ?
C16 H16B 0.9600 . ?
C16 H16C 0.9600 . ?
Yb2 O10 2.222(5) . ?
Yb2 O14 2.231(5) . ?
Yb2 O13 2.257(6) . ?
Yb2 O9 2.268(6) . ?
Yb2 O15 2.279(5) . ?
Yb2 O12 2.282(6) . ?
Yb2 O11 2.296(6) . ?
Yb2 S33A 3.391(6) . ?
Yb2 S37 3.465(2) . ?
S33 S33A 1.565(8) . ?
S33 O9 1.575(8) . ?
S33 C18 1.661(12) . ?
S33 C17A 1.82(2) . ?
S33A O9 1.434(8) . ?
S33A S33B 1.452(16) . ?
S33A C17 1.815(19) . ?
S33A C18 1.819(12) . ?
S33A C17A 2.01(2) . ?
S33B C17A 1.40(3) . ?
S33B O9 1.563(17) . ?
S33B C17 1.81(3) . ?
S33B C18 1.90(2) . ?
S34 O10 1.527(5) . ?
S34 C19 1.762(9) . ?
S34 C20 1.767(9) . ?
S35 O11 1.527(6) . ?
S35 C22 1.751(9) . ?
S35 C21 1.791(9) . ?
S36 O12 1.539(6) . ?
S36 C23 1.778(9) . ?
S36 C24 1.786(9) . ?
S37 O13 1.537(6) . ?
S37 C25 1.779(9) . ?
S37 C26 1.784(9) . ?
S38 O14 1.519(6) . ?
S38 C27 1.778(9) . ?
S38 C28 1.800(10) . ?
S39 O15 1.528(5) . ?
S39 C29 1.753(9) . ?
S39 C30 1.779(9) . ?
C17 C17A 0.81(2) . ?
C19 H19A 0.9600 . ?
C19 H19B 0.9600 . ?
C19 H19C 0.9600 . ?
C20 H20A 0.9600 . ?
C20 H20B 0.9600 . ?
C20 H20C 0.9600 . ?
C21 H21A 0.9600 . ?
C21 H21B 0.9600 . ?
C21 H21C 0.9600 . ?
C22 H22A 0.9600 . ?
C22 H22B 0.9600 . ?
C22 H22C 0.9600 . ?
C23 H23A 0.9600 . ?
C23 H23B 0.9600 . ?
C23 H23C 0.9600 . ?
C24 H24A 0.9600 . ?
C24 H24B 0.9600 . ?
C24 H24C 0.9600 . ?
C25 H25A 0.9600 . ?
C25 H25B 0.9600 . ?
C25 H25C 0.9600 . ?
C26 H26A 0.9600 . ?
C26 H26B 0.9600 . ?
C26 H26C 0.9600 . ?
C27 H27A 0.9600 . ?
C27 H27B 0.9600 . ?
C27 H27C 0.9600 . ?
C28 H28A 0.9600 . ?
C28 H28B 0.9600 . ?
C28 H28C 0.9600 . ?
C29 H29A 0.9600 . ?
C29 H29B 0.9600 . ?
C29 H29C 0.9600 . ?
C30 H30A 0.9600 . ?
C30 H30B 0.9600 . ?
C30 H30C 0.9600 . ?
